data_4060776
loop_
_publ_author_name
'Cera, M'
Cerrada,E.
Laguna,M.
'Mata, J. A.'
'Teruel, H.'

_journal_name_full Organometallics
_journal_paper_doi 10.1021/om010541c
_journal_year 2002
_chemical_formula_sum 'C84 H84 Br3 O9 P3 Pd3'
_chemical_formula_weight 1889.35
_space_group_IT_number 2
_symmetry_cell_setting triclinic
_symmetry_space_group_name_Hall '-P 1'
_symmetry_space_group_name_H-M 'P -1'
_cell_angle_alpha 88.44(3)
_cell_angle_beta 89.21(3)
_cell_angle_gamma 77.10(3)
_cell_formula_units_Z 2
_cell_length_a 10.005(2)
_cell_length_b 12.810(3)
_cell_length_c 31.070(6)
_cell_measurement_temperature 100(2)
_cell_volume 3880.0(13)
_diffrn_ambient_temperature 100(2)
_exptl_crystal_density_diffrn 1.617
_cod_depositor_comments
;
The following automatic conversions were performed:
'_symmetry_cell_setting' value 'Triclinic' changed to 'triclinic'
according to '/home/saulius/struct/CIF-dictionaries/cif_core.dic'
dictionary named 'cif_core.dic' version 2.4.1 from 2010-06-29.

Automatic conversion script
Id: cif_fix_enum 1527 2010-12-29 10:47:43Z saulius 
;
_cod_database_code 4060776

loop_
_symmetry_equiv_pos_as_xyz
'x, y, z'
'-x, -y, -z'

loop_
_atom_site_label
_atom_site_type_symbol
_atom_site_fract_x
_atom_site_fract_y
_atom_site_fract_z
_atom_site_U_iso_or_equiv
_atom_site_adp_type
_atom_site_occupancy
_atom_site_calc_flag
_atom_site_refinement_flags
_atom_site_disorder_assembly
_atom_site_disorder_group
Pd1 Pd 0.94531(6) 0.93825(4) 0.217546(17) 0.02436(14) Uani 1 d . . .
Pd2 Pd 1.05486(6) 1.06165(4) 0.115853(17) 0.02286(13) Uani 1 d . . .
Pd3 Pd 0.05499(6) 0.06131(5) 0.449150(19) 0.03026(15) Uani 1 d . . .
Br1 Br 1.05332(9) 1.09409(6) 0.19692(2) 0.0335(2) Uani 1 d . . .
Br2 Br 0.94619(8) 0.90613(6) 0.13616(2) 0.0334(2) Uani 1 d . . .
Br3 Br -0.05165(15) -0.09479(10) 0.46947(4) 0.0651(3) Uani 1 d . . .
P1 P 0.88291(19) 0.78929(15) 0.23483(6) 0.0242(4) Uani 1 d . . .
P2 P 1.11623(18) 1.21152(14) 0.09839(6) 0.0200(4) Uani 1 d . . .
P3 P 0.1172(2) 0.21061(18) 0.43154(7) 0.0341(5) Uani 1 d . . .
O1 O 0.8152(5) 0.7777(4) 0.28088(16) 0.0348(13) Uani 1 d . . .
O2 O 1.0056(5) 0.6836(4) 0.23816(17) 0.0310(12) Uani 1 d . . .
O3 O 0.7890(5) 0.7498(4) 0.20217(16) 0.0274(11) Uani 1 d . . .
O4 O 1.1834(5) 1.2210(4) 0.05242(15) 0.0250(11) Uani 1 d . . .
O5 O 0.9973(5) 1.3164(4) 0.09584(16) 0.0290(11) Uani 1 d . . .
O6 O 1.2127(5) 1.2527(4) 0.13173(16) 0.0268(11) Uani 1 d . . .
O7 O 0.1848(6) 0.2208(4) 0.38557(17) 0.0349(13) Uani 1 d . . .
O8 O -0.0037(6) 0.3156(4) 0.42947(19) 0.0416(14) Uani 1 d . . .
O9 O 0.2145(6) 0.2513(5) 0.46529(17) 0.0375(13) Uani 1 d . . .
C1 C 0.7862(8) 0.6848(6) 0.2991(3) 0.0336(18) Uani 1 d . . .
C2 C 0.6852(8) 0.6384(6) 0.2803(3) 0.0339(18) Uani 1 d . . .
H2 H 0.6410 0.6680 0.2544 0.041 Uiso 1 calc R . .
C3 C 0.6528(11) 0.5507(7) 0.2999(3) 0.055(3) Uani 1 d . . .
H3 H 0.5862 0.5189 0.2872 0.066 Uiso 1 calc R . .
C4 C 0.7148(13) 0.5066(8) 0.3381(4) 0.066(3) Uani 1 d . . .
H4 H 0.6902 0.4463 0.3517 0.079 Uiso 1 calc R . .
C5 C 0.8133(12) 0.5530(8) 0.3556(4) 0.070(3) Uani 1 d . . .
H5 H 0.8561 0.5231 0.3816 0.083 Uiso 1 calc R . .
C6 C 0.8525(9) 0.6414(7) 0.3369(3) 0.039(2) Uani 1 d . . .
C7 C 0.9568(11) 0.6940(8) 0.3559(3) 0.057(3) Uani 1 d . . .
H7A H 0.9141 0.7687 0.3621 0.085 Uiso 1 calc R . .
H7B H 1.0327 0.6917 0.3354 0.085 Uiso 1 calc R . .
H7C H 0.9918 0.6560 0.3827 0.085 Uiso 1 calc R . .
C8 C 1.1099(8) 0.6576(6) 0.2068(3) 0.0317(17) Uani 1 d . . .
C9 C 1.0836(10) 0.6071(7) 0.1695(3) 0.047(2) Uani 1 d . . .
H9 H 0.9939 0.5984 0.1636 0.056 Uiso 1 calc R . .
C10 C 1.1887(12) 0.5707(8) 0.1420(4) 0.070(3) Uani 1 d . . .
H10 H 1.1726 0.5339 0.1171 0.084 Uiso 1 calc R . .
C11 C 1.3161(11) 0.5857(10) 0.1492(4) 0.065(3) Uani 1 d . . .
H11 H 1.3881 0.5616 0.1291 0.078 Uiso 1 calc R . .
C12 C 1.3406(10) 0.6361(9) 0.1859(4) 0.064(3) Uani 1 d . . .
H12 H 1.4314 0.6432 0.1912 0.076 Uiso 1 calc R . .
C13 C 1.2376(8) 0.6774(7) 0.2160(3) 0.0358(18) Uani 1 d . . .
C14 C 1.2616(10) 0.7332(8) 0.2544(3) 0.051(2) Uani 1 d . . .
H14A H 1.2239 0.8102 0.2502 0.077 Uiso 1 calc R . .
H14B H 1.3604 0.7205 0.2595 0.077 Uiso 1 calc R . .
H14C H 1.2167 0.7065 0.2792 0.077 Uiso 1 calc R . .
C15 C 0.6596(8) 0.8045(6) 0.1898(2) 0.0332(18) Uani 1 d . . .
C16 C 0.5693(9) 0.8730(7) 0.2168(3) 0.046(2) Uani 1 d . . .
H16 H 0.5993 0.8880 0.2443 0.055 Uiso 1 calc R . .
C17 C 0.4331(9) 0.9206(7) 0.2037(4) 0.054(3) Uani 1 d . . .
H17 H 0.3724 0.9683 0.2218 0.064 Uiso 1 calc R . .
C18 C 0.3922(10) 0.8954(8) 0.1640(4) 0.054(3) Uani 1 d . . .
H18 H 0.3010 0.9239 0.1547 0.065 Uiso 1 calc R . .
C19 C 0.4804(11) 0.8309(9) 0.1385(3) 0.057(3) Uani 1 d . . .
H19 H 0.4497 0.8164 0.1109 0.068 Uiso 1 calc R . .
C20 C 0.6127(9) 0.7842(7) 0.1497(3) 0.043(2) Uani 1 d . . .
C21 C 0.7094(10) 0.7055(8) 0.1197(3) 0.051(2) Uani 1 d . . .
H21A H 0.6597 0.6954 0.0937 0.076 Uiso 1 calc R . .
H21B H 0.7408 0.6364 0.1348 0.076 Uiso 1 calc R . .
H21C H 0.7888 0.7351 0.1116 0.076 Uiso 1 calc R . .
C22 C 0.9462(8) 0.9765(7) 0.2837(3) 0.036(2) Uani 1 d . . .
H22A H 0.9523 0.9111 0.3019 0.044 Uiso 1 calc R . .
H22B H 1.0261 1.0072 0.2898 0.044 Uiso 1 calc R . .
C23 C 0.8186(8) 1.0543(6) 0.2930(3) 0.0347(18) Uani 1 d . . .
C24 C 0.8019(10) 1.1634(7) 0.2790(3) 0.044(2) Uani 1 d . . .
H24 H 0.8702 1.1851 0.2617 0.053 Uiso 1 calc R . .
C25 C 0.6869(12) 1.2360(9) 0.2908(4) 0.066(3) Uani 1 d . . .
H25 H 0.6765 1.3089 0.2820 0.079 Uiso 1 calc R . .
C26 C 0.5854(12) 1.2058(12) 0.3153(4) 0.078(4) Uani 1 d . . .
H26 H 0.5031 1.2569 0.3212 0.094 Uiso 1 calc R . .
C27 C 0.6019(13) 1.1027(13) 0.3314(4) 0.084(5) Uani 1 d . . .
H27 H 0.5362 1.0831 0.3505 0.101 Uiso 1 calc R . .
C28 C 0.7174(9) 1.0285(8) 0.3187(3) 0.049(2) Uani 1 d . . .
H28 H 0.7273 0.9562 0.3283 0.058 Uiso 1 calc R . .
C29 C 1.2161(9) 1.3163(5) 0.0342(2) 0.0308(18) Uani 1 d . . .
C30 C 1.3127(9) 1.3615(6) 0.0525(3) 0.040(2) Uani 1 d . . .
H30 H 1.3560 1.3321 0.0785 0.048 Uiso 1 calc R . .
C31 C 1.3471(9) 1.4507(7) 0.0328(3) 0.050(3) Uani 1 d . . .
H31 H 1.4139 1.4830 0.0451 0.060 Uiso 1 calc R . .
C32 C 1.2822(11) 1.4918(8) -0.0053(4) 0.060(3) Uani 1 d . . .
H32 H 1.3046 1.5531 -0.0189 0.072 Uiso 1 calc R . .
C33 C 1.1870(10) 1.4458(7) -0.0235(3) 0.050(2) Uani 1 d . . .
H33 H 1.1447 1.4745 -0.0497 0.060 Uiso 1 calc R . .
C34 C 1.1503(10) 1.3536(7) -0.0029(2) 0.045(2) Uani 1 d . . .
C35 C 1.0448(10) 1.3037(9) -0.0235(3) 0.059(3) Uani 1 d . . .
H35A H 1.0847 1.2279 -0.0287 0.088 Uiso 1 calc R . .
H35B H 1.0159 1.3410 -0.0509 0.088 Uiso 1 calc R . .
H35C H 0.9651 1.3096 -0.0043 0.088 Uiso 1 calc R . .
C36 C 0.8901(8) 1.3430(6) 0.1257(2) 0.0309(17) Uani 1 d . . .
C37 C 0.9176(8) 1.3922(7) 0.1631(3) 0.047(2) Uani 1 d . . .
H37 H 1.0076 1.4015 0.1682 0.056 Uiso 1 calc R . .
C38 C 0.8135(10) 1.4274(8) 0.1927(3) 0.051(2) Uani 1 d . . .
H38 H 0.8312 1.4605 0.2184 0.062 Uiso 1 calc R . .
C39 C 0.6842(11) 1.4134(8) 0.1842(3) 0.056(3) Uani 1 d . . .
H39 H 0.6114 1.4376 0.2041 0.067 Uiso 1 calc R . .
C40 C 0.6593(9) 1.3642(9) 0.1470(3) 0.056(3) Uani 1 d . . .
H40 H 0.5684 1.3581 0.1413 0.067 Uiso 1 calc R . .
C41 C 0.7626(8) 1.3236(7) 0.1177(3) 0.039(2) Uani 1 d . . .
C42 C 0.7397(10) 1.2650(8) 0.0792(3) 0.050(2) Uani 1 d . . .
H42A H 0.6449 1.2908 0.0695 0.075 Uiso 1 calc R . .
H42B H 0.7561 1.1882 0.0863 0.075 Uiso 1 calc R . .
H42C H 0.8028 1.2772 0.0561 0.075 Uiso 1 calc R . .
C43 C 1.3467(7) 1.1953(6) 0.1439(3) 0.0330(18) Uani 1 d . . .
C44 C 1.4296(8) 1.1263(6) 0.1166(3) 0.0325(17) Uani 1 d . . .
H44 H 1.3969 1.1108 0.0894 0.039 Uiso 1 calc R . .
C45 C 1.5594(10) 1.0808(8) 0.1291(3) 0.053(3) Uani 1 d . . .
H45 H 1.6190 1.0345 0.1102 0.064 Uiso 1 calc R . .
C46 C 1.6054(9) 1.1010(8) 0.1686(4) 0.060(3) Uani 1 d . . .
H46 H 1.6964 1.0689 0.1772 0.072 Uiso 1 calc R . .
C47 C 1.5189(10) 1.1679(8) 0.1959(3) 0.054(3) Uani 1 d . . .
H47 H 1.5513 1.1799 0.2235 0.065 Uiso 1 calc R . .
C48 C 1.3846(9) 1.2193(7) 0.1845(3) 0.039(2) Uani 1 d . . .
C49 C 1.2931(11) 1.2914(9) 0.2130(3) 0.065(3) Uani 1 d . . .
H49A H 1.2889 1.3657 0.2036 0.097 Uiso 1 calc R . .
H49B H 1.3277 1.2804 0.2425 0.097 Uiso 1 calc R . .
H49C H 1.2012 1.2768 0.2120 0.097 Uiso 1 calc R . .
C50 C 1.0519(6) 1.0222(5) 0.0508(2) 0.0222(15) Uani 1 d . . .
H50A H 0.9718 0.9911 0.0453 0.027 Uiso 1 calc R . .
H50B H 1.0446 1.0873 0.0323 0.027 Uiso 1 calc R . .
C51 C 1.1785(8) 0.9448(6) 0.0410(2) 0.0307(17) Uani 1 d . . .
C52 C 1.2027(9) 0.8375(7) 0.0535(3) 0.045(2) Uani 1 d . . .
H52 H 1.1367 0.8144 0.0715 0.054 Uiso 1 calc R . .
C53 C 1.3155(10) 0.7637(7) 0.0415(3) 0.049(2) Uani 1 d . . .
H53 H 1.3241 0.6910 0.0503 0.059 Uiso 1 calc R . .
C54 C 1.4173(12) 0.7917(10) 0.0169(4) 0.066(3) Uani 1 d . . .
H54 H 1.4975 0.7399 0.0095 0.079 Uiso 1 calc R . .
C55 C 1.4001(10) 0.8974(11) 0.0031(4) 0.064(3) Uani 1 d . . .
H55 H 1.4688 0.9182 -0.0144 0.077 Uiso 1 calc R . .
C56 C 1.2818(10) 0.9752(8) 0.0148(3) 0.056(3) Uani 1 d . . .
H56 H 1.2714 1.0475 0.0051 0.067 Uiso 1 calc R . .
C57 C 0.2147(8) 0.3177(7) 0.3682(3) 0.0348(19) Uani 1 d . . .
C58 C 0.3126(9) 0.3590(8) 0.3860(3) 0.045(2) Uani 1 d . . .
H58 H 0.3568 0.3284 0.4117 0.055 Uiso 1 calc R . .
C59 C 0.3482(11) 0.4495(8) 0.3654(4) 0.055(3) Uani 1 d . . .
H59 H 0.4162 0.4811 0.3774 0.066 Uiso 1 calc R . .
C60 C 0.2853(12) 0.4897(8) 0.3291(4) 0.065(3) Uani 1 d . . .
H60 H 0.3102 0.5492 0.3149 0.078 Uiso 1 calc R . .
C61 C 0.1868(12) 0.4468(8) 0.3125(3) 0.057(3) Uani 1 d . . .
H61 H 0.1412 0.4801 0.2874 0.069 Uiso 1 calc R . .
C62 C 0.1477(9) 0.3565(8) 0.3298(3) 0.047(2) Uani 1 d . . .
C63 C 0.0455(11) 0.3051(9) 0.3113(3) 0.056(3) Uani 1 d . . .
H63A H 0.0921 0.2389 0.2974 0.083 Uiso 1 calc R . .
H63B H -0.0085 0.3537 0.2898 0.083 Uiso 1 calc R . .
H63C H -0.0154 0.2884 0.3341 0.083 Uiso 1 calc R . .
C64 C -0.1093(8) 0.3429(7) 0.4603(3) 0.043(2) Uani 1 d . . .
C65 C -0.0800(11) 0.3919(8) 0.4967(3) 0.059(3) Uani 1 d . . .
H65 H 0.0096 0.4018 0.5019 0.070 Uiso 1 calc R . .
C66 C -0.1867(15) 0.4260(10) 0.5252(4) 0.084(4) Uani 1 d . . .
H66 H -0.1723 0.4593 0.5512 0.101 Uiso 1 calc R . .
C67 C -0.3208(11) 0.4098(10) 0.5147(5) 0.078(4) Uani 1 d . . .
H67 H -0.3959 0.4365 0.5334 0.094 Uiso 1 calc R . .
C68 C -0.3412(10) 0.3604(8) 0.4809(4) 0.054(3) Uani 1 d . . .
H68 H -0.4289 0.3458 0.4764 0.065 Uiso 1 calc R . .
C69 C -0.2358(10) 0.3276(8) 0.4503(4) 0.054(3) Uani 1 d . . .
C70 C -0.2593(10) 0.2638(9) 0.4114(4) 0.062(3) Uani 1 d . . .
H70A H -0.2312 0.2974 0.3851 0.093 Uiso 1 calc R . .
H70B H -0.3568 0.2629 0.4098 0.093 Uiso 1 calc R . .
H70C H -0.2050 0.1902 0.4145 0.093 Uiso 1 calc R . .
C71 C 0.3457(8) 0.1947(7) 0.4783(3) 0.0380(19) Uani 1 d . . .
C72 C 0.4294(9) 0.1271(8) 0.4498(3) 0.048(2) Uani 1 d . . .
H72 H 0.3962 0.1129 0.4225 0.057 Uiso 1 calc R . .
C73 C 0.5620(10) 0.0809(9) 0.4622(4) 0.058(3) Uani 1 d . . .
H73 H 0.6203 0.0335 0.4433 0.069 Uiso 1 calc R . .
C74 C 0.6104(11) 0.1022(10) 0.5008(5) 0.073(4) Uani 1 d . . .
H74 H 0.7029 0.0725 0.5085 0.087 Uiso 1 calc R . .
C75 C 0.5216(12) 0.1691(10) 0.5294(4) 0.072(4) Uani 1 d . . .
H75 H 0.5535 0.1799 0.5573 0.086 Uiso 1 calc R . .
C76 C 0.3857(10) 0.2205(8) 0.5177(3) 0.050(2) Uani 1 d . . .
C77 C 0.2928(12) 0.2941(10) 0.5469(3) 0.068(3) Uani 1 d . . .
H77A H 0.3379 0.2951 0.5746 0.102 Uiso 1 calc R . .
H77B H 0.2078 0.2691 0.5514 0.102 Uiso 1 calc R . .
H77C H 0.2715 0.3664 0.5340 0.102 Uiso 1 calc R . .
C78 C 0.0509(10) 0.0267(8) 0.3859(3) 0.046(2) Uani 1 d . . .
H78A H -0.0317 -0.0010 0.3802 0.055 Uiso 1 calc R . .
H78B H 0.0458 0.0928 0.3682 0.055 Uiso 1 calc R . .
C79 C 0.1785(8) -0.0564(8) 0.3735(3) 0.041(2) Uani 1 d . . .
C80 C 0.2798(11) -0.0254(10) 0.3478(3) 0.061(3) Uani 1 d . . .
H80 H 0.2682 0.0467 0.3376 0.074 Uiso 1 calc R . .
C81 C 0.3961(12) -0.1005(11) 0.3374(4) 0.073(4) Uani 1 d . . .
H81 H 0.4650 -0.0784 0.3204 0.087 Uiso 1 calc R . .
C82 C 0.4171(12) -0.2078(11) 0.3507(3) 0.069(3) Uani 1 d . . .
H82 H 0.4980 -0.2579 0.3426 0.082 Uiso 1 calc R . .
C83 C 0.3189(12) -0.2395(10) 0.3756(3) 0.067(3) Uani 1 d . . .
H83 H 0.3304 -0.3119 0.3853 0.080 Uiso 1 calc R . .
C84 C 0.1985(10) -0.1612(8) 0.3869(3) 0.050(2) Uani 1 d . . .
H84 H 0.1300 -0.1828 0.4042 0.059 Uiso 1 calc R . .

loop_
_atom_site_aniso_label
_atom_site_aniso_U_11
_atom_site_aniso_U_22
_atom_site_aniso_U_33
_atom_site_aniso_U_23
_atom_site_aniso_U_13
_atom_site_aniso_U_12
Pd1 0.0266(3) 0.0236(3) 0.0235(3) 0.0016(2) 0.0014(2) -0.0070(2)
Pd2 0.0263(3) 0.0206(3) 0.0222(3) 0.0020(2) 0.0021(2) -0.0069(2)
Pd3 0.0306(3) 0.0328(3) 0.0285(3) 0.0002(2) 0.0049(2) -0.0099(3)
Br1 0.0478(5) 0.0319(4) 0.0268(4) -0.0032(3) 0.0121(4) -0.0219(4)
Br2 0.0505(5) 0.0309(4) 0.0238(4) -0.0010(3) 0.0059(4) -0.0201(4)
Br3 0.0898(8) 0.0641(7) 0.0504(6) -0.0054(5) 0.0122(5) -0.0369(6)
P1 0.0257(10) 0.0235(9) 0.0239(9) 0.0008(7) 0.0017(8) -0.0065(8)
P2 0.0223(9) 0.0174(8) 0.0198(9) 0.0024(7) -0.0028(7) -0.0036(7)
P3 0.0339(12) 0.0364(12) 0.0333(11) -0.0010(9) 0.0070(9) -0.0108(10)
O1 0.039(3) 0.038(3) 0.028(3) 0.002(2) 0.006(2) -0.010(3)
O2 0.024(3) 0.034(3) 0.038(3) 0.007(2) 0.002(2) -0.013(2)
O3 0.014(2) 0.032(3) 0.034(3) -0.004(2) -0.004(2) -0.001(2)
O4 0.034(3) 0.018(2) 0.026(3) 0.009(2) 0.004(2) -0.014(2)
O5 0.027(3) 0.023(3) 0.033(3) 0.006(2) 0.005(2) 0.001(2)
O6 0.029(3) 0.020(2) 0.031(3) -0.001(2) 0.003(2) -0.006(2)
O7 0.038(3) 0.035(3) 0.035(3) -0.003(2) 0.004(2) -0.015(3)
O8 0.034(3) 0.033(3) 0.054(4) 0.007(3) 0.008(3) 0.000(3)
O9 0.037(3) 0.044(3) 0.035(3) -0.007(3) 0.008(2) -0.017(3)
C1 0.024(4) 0.027(4) 0.051(5) 0.000(4) 0.018(4) -0.008(3)
C2 0.032(4) 0.030(4) 0.044(5) -0.006(3) 0.014(4) -0.016(3)
C3 0.084(8) 0.030(5) 0.061(6) -0.009(4) 0.034(6) -0.034(5)
C4 0.103(9) 0.040(5) 0.062(7) -0.006(5) 0.045(6) -0.035(6)
C5 0.081(8) 0.050(6) 0.074(8) 0.035(6) 0.023(6) -0.012(6)
C6 0.045(5) 0.032(4) 0.032(4) 0.004(3) 0.005(4) 0.008(4)
C7 0.064(7) 0.051(6) 0.052(6) 0.015(5) -0.004(5) -0.008(5)
C8 0.032(4) 0.025(4) 0.036(4) 0.007(3) 0.009(3) -0.004(3)
C9 0.048(6) 0.029(4) 0.055(6) 0.004(4) -0.004(4) 0.010(4)
C10 0.065(7) 0.048(6) 0.076(8) -0.006(5) 0.008(6) 0.034(6)
C11 0.049(7) 0.080(8) 0.050(6) 0.007(6) 0.018(5) 0.018(6)
C12 0.036(5) 0.066(7) 0.081(8) 0.034(6) 0.015(5) 0.000(5)
C13 0.037(5) 0.038(4) 0.036(4) 0.005(3) 0.009(4) -0.016(4)
C14 0.050(6) 0.065(6) 0.037(5) 0.000(4) -0.001(4) -0.007(5)
C15 0.040(5) 0.036(4) 0.028(4) -0.003(3) 0.009(3) -0.018(4)
C16 0.045(5) 0.047(5) 0.046(5) 0.013(4) -0.009(4) -0.014(4)
C17 0.030(5) 0.034(5) 0.092(8) 0.014(5) 0.009(5) 0.001(4)
C18 0.042(6) 0.052(6) 0.072(7) 0.008(5) -0.030(5) -0.019(5)
C19 0.060(7) 0.061(7) 0.055(6) -0.004(5) -0.018(5) -0.022(6)
C20 0.042(5) 0.040(5) 0.051(5) 0.000(4) 0.000(4) -0.015(4)
C21 0.062(6) 0.061(6) 0.026(4) -0.003(4) -0.002(4) -0.009(5)
C22 0.038(5) 0.043(5) 0.039(5) -0.012(4) -0.008(4) -0.033(4)
C23 0.040(5) 0.035(4) 0.032(4) -0.014(3) 0.003(3) -0.012(4)
C24 0.050(5) 0.041(5) 0.042(5) -0.017(4) -0.006(4) -0.009(4)
C25 0.081(8) 0.058(7) 0.059(7) -0.030(5) 0.015(6) -0.016(6)
C26 0.044(6) 0.094(10) 0.088(9) -0.043(8) -0.010(6) 0.011(7)
C27 0.072(8) 0.108(11) 0.087(9) -0.057(9) 0.044(7) -0.048(8)
C28 0.047(5) 0.054(6) 0.048(5) -0.007(4) 0.012(4) -0.017(5)
C29 0.058(5) 0.014(3) 0.023(4) -0.004(3) 0.023(3) -0.012(3)
C30 0.045(5) 0.026(4) 0.051(5) 0.000(4) 0.003(4) -0.012(4)
C31 0.034(5) 0.042(5) 0.078(7) -0.011(5) 0.028(5) -0.019(4)
C32 0.072(7) 0.041(5) 0.067(7) 0.020(5) 0.033(6) -0.017(5)
C33 0.062(6) 0.037(5) 0.051(6) 0.016(4) 0.016(5) -0.014(5)
C34 0.076(7) 0.043(5) 0.022(4) 0.007(4) 0.021(4) -0.027(5)
C35 0.050(6) 0.086(8) 0.040(5) 0.018(5) -0.014(4) -0.015(6)
C36 0.037(4) 0.022(4) 0.032(4) 0.008(3) 0.005(3) -0.004(3)
C37 0.024(4) 0.032(5) 0.083(7) -0.014(5) -0.001(4) -0.002(4)
C38 0.057(6) 0.047(6) 0.046(5) -0.007(4) 0.008(5) -0.001(5)
C39 0.064(7) 0.043(5) 0.051(6) 0.004(5) 0.019(5) 0.010(5)
C40 0.025(4) 0.070(7) 0.064(7) 0.024(5) 0.012(4) 0.005(4)
C41 0.018(4) 0.037(5) 0.055(5) 0.015(4) -0.002(4) 0.005(3)
C42 0.048(6) 0.058(6) 0.051(6) 0.008(5) -0.018(4) -0.025(5)
C43 0.017(4) 0.037(4) 0.047(5) 0.014(4) -0.007(3) -0.013(3)
C44 0.025(4) 0.032(4) 0.038(4) -0.004(3) 0.011(3) 0.000(3)
C45 0.047(6) 0.047(6) 0.063(7) 0.019(5) 0.013(5) -0.005(5)
C46 0.024(5) 0.056(6) 0.097(9) 0.034(6) -0.004(5) -0.006(5)
C47 0.050(6) 0.068(7) 0.054(6) 0.029(5) -0.033(5) -0.038(5)
C48 0.044(5) 0.043(5) 0.036(5) 0.004(4) -0.012(4) -0.024(4)
C49 0.069(7) 0.080(8) 0.050(6) -0.018(6) -0.016(5) -0.024(6)
C50 0.009(3) 0.020(3) 0.038(4) 0.004(3) -0.012(3) -0.005(3)
C51 0.045(5) 0.025(4) 0.022(4) -0.006(3) -0.001(3) -0.008(3)
C52 0.048(5) 0.042(5) 0.048(5) -0.011(4) -0.001(4) -0.016(4)
C53 0.050(6) 0.037(5) 0.053(6) -0.014(4) -0.001(5) 0.009(4)
C54 0.063(7) 0.067(8) 0.063(7) -0.042(6) 0.015(6) -0.002(6)
C55 0.035(5) 0.097(9) 0.064(7) -0.030(7) 0.020(5) -0.018(6)
C56 0.067(7) 0.057(6) 0.056(6) -0.029(5) 0.026(5) -0.037(5)
C57 0.028(4) 0.039(5) 0.033(4) 0.015(4) 0.003(3) 0.000(4)
C58 0.050(5) 0.061(6) 0.027(4) -0.005(4) 0.016(4) -0.016(5)
C59 0.051(6) 0.041(5) 0.074(7) -0.002(5) 0.016(5) -0.013(5)
C60 0.066(7) 0.038(6) 0.089(9) 0.010(6) 0.012(6) -0.011(5)
C61 0.079(8) 0.055(6) 0.029(5) 0.012(4) 0.011(5) 0.002(6)
C62 0.039(5) 0.046(5) 0.053(6) 0.001(4) 0.011(4) -0.005(4)
C63 0.071(7) 0.076(7) 0.024(4) 0.008(4) -0.004(4) -0.028(6)
C64 0.023(4) 0.035(5) 0.066(6) 0.006(4) 0.007(4) -0.001(4)
C65 0.060(7) 0.056(6) 0.060(6) -0.031(5) 0.009(5) -0.013(5)
C66 0.116(12) 0.071(8) 0.058(7) -0.029(6) 0.010(7) -0.002(8)
C67 0.040(6) 0.069(8) 0.116(11) -0.001(8) 0.029(7) 0.005(6)
C68 0.048(6) 0.051(6) 0.066(7) -0.004(5) 0.020(5) -0.018(5)
C69 0.049(6) 0.042(5) 0.071(7) 0.017(5) 0.003(5) -0.012(5)
C70 0.032(5) 0.072(7) 0.085(8) 0.020(6) -0.006(5) -0.020(5)
C71 0.025(4) 0.045(5) 0.040(5) 0.002(4) 0.000(3) -0.002(4)
C72 0.032(5) 0.053(6) 0.055(6) 0.006(5) -0.001(4) -0.006(4)
C73 0.033(5) 0.062(7) 0.075(8) 0.008(6) -0.007(5) -0.007(5)
C74 0.039(6) 0.066(8) 0.115(11) 0.020(7) -0.016(7) -0.019(6)
C75 0.064(8) 0.072(8) 0.085(9) 0.028(7) -0.040(7) -0.030(7)
C76 0.051(6) 0.057(6) 0.047(6) 0.005(5) -0.001(5) -0.023(5)
C77 0.084(8) 0.077(8) 0.054(7) -0.017(6) -0.007(6) -0.038(7)
C78 0.048(5) 0.046(5) 0.040(5) 0.000(4) 0.016(4) -0.004(4)
C79 0.034(4) 0.075(7) 0.027(4) -0.010(4) 0.002(3) -0.038(5)
C80 0.064(7) 0.084(8) 0.046(6) -0.031(5) 0.026(5) -0.035(6)
C81 0.077(8) 0.095(10) 0.059(7) -0.036(7) 0.047(6) -0.047(7)
C82 0.061(7) 0.093(9) 0.052(6) -0.042(6) 0.013(5) -0.011(7)
C83 0.082(8) 0.064(7) 0.049(6) -0.021(5) -0.002(6) -0.003(6)
C84 0.059(6) 0.055(6) 0.035(5) -0.008(4) 0.015(4) -0.012(5)

loop_
_geom_bond_atom_site_label_1
_geom_bond_atom_site_label_2
_geom_bond_distance
_geom_bond_site_symmetry_2
_geom_bond_publ_flag
Pd1 C22 2.126(8) . ?
Pd1 P1 2.188(2) . ?
Pd1 Br1 2.5373(12) . ?
Pd1 Br2 2.5726(11) . ?
Pd2 C50 2.099(7) . ?
Pd2 P2 2.1950(19) . ?
Pd2 Br2 2.5354(11) . ?
Pd2 Br1 2.5631(11) . ?
Pd3 C78 2.029(9) . ?
Pd3 P3 2.193(2) . ?
Pd3 Br3 2.5299(15) . ?
Pd3 Br3 2.5747(14) 2_556 ?
Br3 Pd3 2.5747(15) 2_556 ?
P1 O3 1.561(5) . ?
P1 O1 1.592(5) . ?
P1 O2 1.614(5) . ?
P2 O4 1.583(5) . ?
P2 O5 1.584(5) . ?
P2 O6 1.602(5) . ?
P3 O7 1.586(6) . ?
P3 O8 1.596(6) . ?
P3 O9 1.613(6) . ?
O1 C1 1.390(9) . ?
O2 C8 1.409(9) . ?
O3 C15 1.381(9) . ?
O4 C29 1.432(8) . ?
O5 C36 1.398(9) . ?
O6 C43 1.428(8) . ?
O7 C57 1.431(9) . ?
O8 C64 1.408(10) . ?
O9 C71 1.409(9) . ?
C1 C6 1.396(11) . ?
C1 C2 1.421(11) . ?
C2 C3 1.364(11) . ?
C3 C4 1.392(15) . ?
C4 C5 1.384(16) . ?
C5 C6 1.388(13) . ?
C6 C7 1.498(13) . ?
C8 C13 1.391(11) . ?
C8 C9 1.399(12) . ?
C9 C10 1.353(13) . ?
C10 C11 1.354(16) . ?
C11 C12 1.377(16) . ?
C12 C13 1.404(13) . ?
C13 C14 1.457(12) . ?
C15 C20 1.388(12) . ?
C15 C16 1.398(12) . ?
C16 C17 1.423(12) . ?
C17 C18 1.374(14) . ?
C18 C19 1.334(14) . ?
C19 C20 1.372(13) . ?
C20 C21 1.554(12) . ?
C22 C23 1.464(11) . ?
C23 C28 1.375(12) . ?
C23 C24 1.425(12) . ?
C24 C25 1.361(14) . ?
C25 C26 1.378(17) . ?
C26 C27 1.374(19) . ?
C27 C28 1.382(15) . ?
C29 C34 1.358(12) . ?
C29 C30 1.369(11) . ?
C30 C31 1.389(12) . ?
C31 C32 1.390(15) . ?
C32 C33 1.363(15) . ?
C33 C34 1.444(11) . ?
C34 C35 1.508(13) . ?
C36 C41 1.381(11) . ?
C36 C37 1.395(12) . ?
C37 C38 1.387(12) . ?
C38 C39 1.376(14) . ?
C39 C40 1.384(15) . ?
C40 C41 1.389(12) . ?
C41 C42 1.476(12) . ?
C43 C44 1.373(11) . ?
C43 C48 1.385(11) . ?
C44 C45 1.357(12) . ?
C45 C46 1.369(15) . ?
C46 C47 1.375(15) . ?
C47 C48 1.402(12) . ?
C48 C49 1.455(13) . ?
C50 C51 1.457(10) . ?
C51 C52 1.387(11) . ?
C51 C56 1.423(12) . ?
C52 C53 1.356(12) . ?
C53 C54 1.370(15) . ?
C54 C55 1.382(16) . ?
C55 C56 1.416(14) . ?
C57 C58 1.345(12) . ?
C57 C62 1.400(12) . ?
C58 C59 1.421(13) . ?
C59 C60 1.333(15) . ?
C60 C61 1.346(15) . ?
C61 C62 1.393(14) . ?
C62 C63 1.466(13) . ?
C64 C69 1.364(13) . ?
C64 C65 1.373(13) . ?
C65 C66 1.380(15) . ?
C66 C67 1.446(18) . ?
C67 C68 1.283(16) . ?
C68 C69 1.411(13) . ?
C69 C70 1.526(15) . ?
C71 C76 1.365(12) . ?
C71 C72 1.390(12) . ?
C72 C73 1.382(12) . ?
C73 C74 1.357(16) . ?
C74 C75 1.413(17) . ?
C75 C76 1.419(14) . ?
C76 C77 1.487(14) . ?
C78 C79 1.521(12) . ?
C79 C84 1.366(13) . ?
C79 C80 1.401(12) . ?
C80 C81 1.375(15) . ?
C81 C82 1.395(17) . ?
C82 C83 1.368(16) . ?
C83 C84 1.431(14) . ?
